data_4031508
loop_
_publ_author_name
'Bush, M.A.'
'Druce, P.M.'
'Lappert, M.F.'

_publ_section_title
;
 Preparation of tris-mue-chloro-hexabromo-triangulo-trirhenium(III)(3
 Re-Re) and Re3 I9, halogen exchange reactions with Re3 Cl9 and the
 crystal structure of a sublimation procuct of
 tris-mue-chloro-hexabromo-triangulo-trirhemium
;
_journal_name_full
;
Journal of the Chemical Society. Dalton Transactions, Inorganic Chemistry 
(1972-)
;
_journal_page_first 500
_journal_page_last 503
_journal_volume 1972
_journal_year 1972
_chemical_formula_sum 'Br8 Cl Re3'
_chemical_name_systematic 'Re3 Br8 Cl'
_space_group_IT_number 12
_symmetry_space_group_name_Hall '-C 2y'
_symmetry_space_group_name_H-M 'C 1 2/m 1'
_cell_angle_alpha 90
_cell_angle_beta 116.833
_cell_angle_gamma 90
_cell_formula_units_Z 4
_cell_length_a 15.56
_cell_length_b 10.5
_cell_length_c 9.37
_cell_volume 1366.036
_citation_journal_id_ASTM JCDTBI
_cod_data_source_file Bush_JCDTBI_1972_63.cif
_cod_data_source_block Br8Cl1Re3
_cod_original_formula_sum 'Br8 Cl1 Re3'
_cod_database_code 4031508

loop_
_symmetry_equiv_pos_as_xyz
x,y,z
-x,y,-z
-x,-y,-z
x,-y,z
x+1/2,y+1/2,z
-x+1/2,y+1/2,-z
-x+1/2,-y+1/2,-z
x+1/2,-y+1/2,z

loop_
_atom_site_label
_atom_site_type_symbol
_atom_site_fract_x
_atom_site_fract_y
_atom_site_fract_z
_atom_site_occupancy
_atom_site_U_iso_or_equiv
Br2 Br-1 0.1132 0.1597 0.2262 1 0.0
Br3 Br-1 0.4959 0 0.3239 1 0.0
Br5 Br-1 0.1182 0 -0.0998 1 0.0
Re2 Re+3 0.2364 0.1167 0.1467 1 0.0
Re1 Re+3 0.3537 0 0.3812 1 0.0
Br6 Br-1 0.3572 0.2414 0.3849 0.5 0.0
Br4 Br-1 0.2751 0 0.5422 1 0.0
Cl1 Cl-1 0.3572 0.2414 0.3849 0.5 0.0
Br1 Br-1 0.3357 0.1623 -0.0003 1 0.0
